data_7058356
loop_
_publ_author_name
'Yu, Hong'
'Yang, Jia-Xing'
'Han, Ju-Qing'
'Li, Peng-Fei'
'Hou, Yin-Ling'
'Wang, Wen-Min'
'Fang, Ming'

_publ_section_title
;
 Tetranuclear lanthanide complexes showing magnetic refrigeration and
 single molecule magnet behavior
;
_journal_issue 21
_journal_name_full 'New Journal of Chemistry'
_journal_page_first 8067
_journal_paper_doi 10.1039/C8NJ05109G
_journal_volume 43
_journal_year 2019
_chemical_formula_moiety 'C136 H104 Gd4 N12 O16, 2(C2 H3 N)'
_chemical_formula_sum 'C140 H110 Gd4 N14 O16'
_chemical_formula_weight 2873.41
_space_group_crystal_system triclinic
_space_group_IT_number 2
_space_group_name_Hall '-P 1'
_space_group_name_H-M_alt 'P -1'
_symmetry_space_group_name_Hall '-P 1'
_symmetry_space_group_name_H-M 'P -1'
_atom_sites_solution_hydrogens mixed
_audit_creation_date 2018-09-24
_audit_creation_method
;
Olex2 1.2
(compiled 2018.05.29 svn.r3508 for OlexSys, GUI svn.r5506)
;
_audit_update_record
;
2018-10-07 deposited with the CCDC.    2019-04-29 downloaded from the CCDC.
;
_cell_angle_alpha 80.276(3)
_cell_angle_beta 67.618(4)
_cell_angle_gamma 68.757(3)
_cell_formula_units_Z 1
_cell_length_a 14.9021(8)
_cell_length_b 15.4352(10)
_cell_length_c 15.5643(10)
_cell_measurement_reflns_used 8149
_cell_measurement_temperature 293(2)
_cell_measurement_theta_max 24.766
_cell_measurement_theta_min 2.429
_cell_volume 3083.4(3)
_computing_cell_refinement 'SAINT v8.37A (Bruker, 2015)'
_computing_data_reduction 'SAINT v8.37A (Bruker, 2015)'
_computing_molecular_graphics 'Olex2 (Dolomanov et al., 2009)'
_computing_publication_material 'Olex2 (Dolomanov et al., 2009)'
_computing_structure_refinement 'XL (Sheldrick, 2008)'
_diffrn_ambient_temperature 293(2)
_diffrn_measured_fraction_theta_full 0.991
_diffrn_measured_fraction_theta_max 0.991
_diffrn_measurement_device_type 'CCD area detector'
_diffrn_measurement_method 'phi and omega scans'
_diffrn_radiation_monochromator graphite
_diffrn_radiation_type MoK\a
_diffrn_radiation_wavelength 0.71073
_diffrn_reflns_av_R_equivalents 0.0711
_diffrn_reflns_av_unetI/netI 0.0705
_diffrn_reflns_Laue_measured_fraction_full 0.991
_diffrn_reflns_Laue_measured_fraction_max 0.991
_diffrn_reflns_limit_h_max 17
_diffrn_reflns_limit_h_min -17
_diffrn_reflns_limit_k_max 18
_diffrn_reflns_limit_k_min -18
_diffrn_reflns_limit_l_max 18
_diffrn_reflns_limit_l_min -18
_diffrn_reflns_number 35405
_diffrn_reflns_point_group_measured_fraction_full 0.991
_diffrn_reflns_point_group_measured_fraction_max 0.991
_diffrn_reflns_theta_full 25.010
_diffrn_reflns_theta_max 25.010
_diffrn_reflns_theta_min 2.448
_exptl_absorpt_coefficient_mu 2.195
_exptl_absorpt_correction_T_max 0.7454
_exptl_absorpt_correction_T_min 0.5852
_exptl_absorpt_correction_type multi-scan
_exptl_absorpt_process_details
;
SADABS-2016/2 (Bruker,2016/2) was used for absorption correction.
wR2(int) was 0.0876 before and 0.0709 after correction.
The Ratio of minimum to maximum transmission is 0.7851.
The \l/2 correction factor is Not present.
;
_exptl_crystal_colour colorless
_exptl_crystal_density_diffrn 1.547
_exptl_crystal_description block
_exptl_crystal_F_000 1432
_exptl_crystal_size_max 0.33
_exptl_crystal_size_mid 0.23
_exptl_crystal_size_min 0.22
_refine_diff_density_max 2.018
_refine_diff_density_min -1.295
_refine_diff_density_rms 0.227
_refine_ls_extinction_method none
_refine_ls_goodness_of_fit_ref 1.073
_refine_ls_hydrogen_treatment mixed
_refine_ls_matrix_type full
_refine_ls_number_parameters 707
_refine_ls_number_reflns 10790
_refine_ls_number_restraints 25
_refine_ls_restrained_S_all 1.073
_refine_ls_R_factor_all 0.1415
_refine_ls_R_factor_gt 0.0909
_refine_ls_shift/su_max 0.000
_refine_ls_shift/su_mean 0.000
_refine_ls_structure_factor_coef Fsqd
_refine_ls_weighting_details 'w=1/[\s^2^(Fo^2^)+(0.1000P)^2^+114.6750P] where P=(Fo^2^+2Fc^2^)/3'
_refine_ls_weighting_scheme calc
_refine_ls_wR_factor_gt 0.2220
_refine_ls_wR_factor_ref 0.2668
_reflns_Friedel_coverage 0.000
_reflns_number_gt 7582
_reflns_number_total 10790
_reflns_threshold_expression 'I > 2\s(I)'
_cod_data_source_file c8nj05109g2.cif
_cod_data_source_block 111_sq
_cod_depositor_comments 'Adding full bibliography for 7058356--7058358.cif.'
_cod_database_code 7058356
_shelx_shelxl_version_number 2016/6
_shelx_space_group_comment
;
The symmetry employed for this shelxl refinement is uniquely defined
by the following loop, which should always be used as a source of
symmetry information in preference to the above space-group names.
They are only intended as comments.
;
_shelx_estimated_absorpt_t_max 0.644
_shelx_estimated_absorpt_t_min 0.531
_olex2_refinement_description
;
1. Fixed Uiso
 At 1.2 times of:
  All C(H) groups
 At 1.5 times of:
  All C(H,H,H) groups
2. Restrained distances
 H8-O8
 0.82 with sigma of 0.02
3. Uiso/Uaniso restraints and constraints
Uanis(C23) \\sim Ueq: with sigma of 0.01 and sigma for terminal atoms of 0.02
Uanis(C31) \\sim Ueq, Uanis(C30) \\sim Ueq: with sigma of 0.01 and sigma for
terminal atoms of 0.02
Uanis(C14) \\sim Ueq: with sigma of 0.01 and sigma for terminal atoms of 0.02
4.a Aromatic/amide H refined with riding coordinates:
 C40(H40), C7(H7), C8(H8A), C41(H41), C68(H68), C67(H67), C66(H66), C65(H65),
 C64(H64), C42(H42), C2(H2), C10(H10), C35(H35), C34(H34), C3(H3), C61(H61),
 C54(H54), C56(H56), C58(H58), C25(H25), C1(H1), C28(H28), C29(H29), C30(H30),
 C31(H31), C32(H32), C14(H14), C15(H15), C16(H16), C12(H12), C13(H13), C19(H19),
  C18(H18), C26(H26), C39(H39), C57(H57), C48(H48), C47(H47), C46(H46),
 C45(H45), C44(H44), C51(H51), C23(H23), C24(H24), C55(H55)
4.b Fitted hexagon refined as free rotating group:
 C5(C6,C7,C8,C9,C4), C63(C68,C67,C66,C65,C64), C33(C38,C37,C36,C35,C34),
 C27(C28,C29,C30,C31,C32), C14(C15,C16,C11,C12,C13), C17(C22,C21,C20,C19,C18),
 C43(C48,C47,C46,C45,C44)
4.c Idealised Me refined as rotating group:
 C59(H59A,H59B,H59C), C49(H49A,H49B,H49C), C70(H70A,H70B,H70C)
;
_olex2_submission_special_instructions 'No special instructions were received'

loop_
_space_group_symop_operation_xyz
'x, y, z'
'-x, -y, -z'

loop_
_atom_site_label
_atom_site_type_symbol
_atom_site_fract_x
_atom_site_fract_y
_atom_site_fract_z
_atom_site_U_iso_or_equiv
_atom_site_adp_type
_atom_site_occupancy
_atom_site_site_symmetry_order
_atom_site_calc_flag
_atom_site_refinement_flags_posn
_atom_site_refinement_flags_adp
Gd2 Gd -0.01000(6) 0.62777(5) 0.95347(5) 0.0282(2) Uani 1 1 d . .
Gd3 Gd 0.18609(6) 0.44326(5) 0.80948(5) 0.0296(2) Uani 1 1 d . .
O1 O 0.1642(7) 0.5379(7) 0.9260(7) 0.031(2) Uani 1 1 d . .
O2 O 0.0925(9) 0.6031(8) 0.7874(7) 0.038(3) Uani 1 1 d . .
O3 O -0.1815(7) 0.6667(7) 1.0591(7) 0.030(2) Uani 1 1 d . .
O8 O 0.0184(8) 0.4732(7) 0.9130(7) 0.030(2) Uani 1 1 d D .
O7 O 0.0235(8) 0.7057(7) 1.0482(7) 0.032(2) Uani 1 1 d . .
O5 O 0.0959(8) 0.4208(8) 0.7269(7) 0.038(3) Uani 1 1 d . .
N5 N -0.1423(9) 0.6588(8) 0.8748(8) 0.029(3) Uani 1 1 d . .
O6 O -0.0375(10) 0.7828(8) 0.8991(8) 0.045(3) Uani 1 1 d . .
N3 N 0.2668(10) 0.5124(10) 0.6493(10) 0.041(3) Uani 1 1 d . .
O4 O 0.2915(9) 0.3122(8) 0.7281(8) 0.044(3) Uani 1 1 d . .
N1 N 0.3537(9) 0.4355(9) 0.8249(9) 0.035(3) Uani 1 1 d . .
N2 N 0.4749(10) 0.4100(9) 1.0794(11) 0.039(3) Uani 1 1 d . .
C40 C -0.2003(13) 0.6848(11) 0.7461(12) 0.038(4) Uani 1 1 d . .
H40 H -0.184413 0.675060 0.683918 0.045 Uiso 1 1 calc R .
C59 C -0.028(2) 0.9368(15) 0.8439(16) 0.074(7) Uani 1 1 d . .
H59A H -0.018470 0.919548 0.783904 0.111 Uiso 1 1 calc GR .
H59B H 0.019126 0.968997 0.837074 0.111 Uiso 1 1 calc GR .
H59C H -0.096955 0.976868 0.871647 0.111 Uiso 1 1 calc GR .
C5 C 0.3364(7) 0.4598(8) 0.9124(5) 0.037(4) Uani 1 1 d . .
C6 C 0.2381(6) 0.5135(7) 0.9645(6) 0.028(3) Uani 1 1 d G .
C7 C 0.2173(5) 0.5363(7) 1.0543(6) 0.034(4) Uani 1 1 d G .
H7 H 0.151581 0.572208 1.089135 0.041 Uiso 1 1 calc R .
C8 C 0.2949(7) 0.5054(7) 1.0921(5) 0.036(4) Uani 1 1 d G .
H8A H 0.281029 0.520640 1.152173 0.043 Uiso 1 1 calc R .
C9 C 0.3932(6) 0.4517(7) 1.0400(7) 0.037(4) Uani 1 1 d G .
C4 C 0.4139(5) 0.4289(7) 0.9502(7) 0.042(4) Uani 1 1 d G .
N4 N 0.2478(12) 0.7974(11) 0.4576(11) 0.049(4) Uani 1 1 d . .
C41 C -0.2987(12) 0.7347(11) 0.8002(12) 0.037(4) Uani 1 1 d . .
H41 H -0.349889 0.759763 0.774168 0.044 Uiso 1 1 calc R .
N6 N -0.4987(11) 0.8357(10) 0.9145(10) 0.039(3) Uani 1 1 d . .
C63 C 0.1062(8) 0.7813(8) 1.0995(7) 0.037(4) Uani 1 1 d . .
C68 C 0.0709(8) 0.7503(9) 1.1915(7) 0.053(5) Uani 1 1 d G .
H68 H 0.016452 0.726993 1.211976 0.063 Uiso 1 1 calc R .
C67 C 0.1169(9) 0.7541(9) 1.2528(6) 0.057(5) Uani 1 1 d G .
H67 H 0.093237 0.733405 1.314358 0.069 Uiso 1 1 calc R .
C66 C 0.1982(9) 0.7890(9) 1.2222(8) 0.051(5) Uani 1 1 d G .
H66 H 0.229021 0.791564 1.263259 0.062 Uiso 1 1 calc R .
C65 C 0.2336(8) 0.8200(9) 1.1303(9) 0.054(5) Uani 1 1 d G .
H65 H 0.288021 0.843311 1.109777 0.065 Uiso 1 1 calc R .
C64 C 0.1876(9) 0.8162(9) 1.0689(6) 0.050(5) Uani 1 1 d G .
H64 H 0.211237 0.836899 1.007393 0.059 Uiso 1 1 calc R .
C62 C 0.0566(13) 0.7748(11) 1.0338(11) 0.038(4) Uani 1 1 d . .
C42 C -0.5673(12) 0.9128(12) 0.9421(11) 0.034(4) Uani 1 1 d . .
H42 H -0.563610 0.942013 0.987710 0.041 Uiso 1 1 calc R .
C52 C 0.1156(15) 0.3676(12) 0.6618(13) 0.045(4) Uani 1 1 d . .
C2 C 0.5322(12) 0.3631(12) 0.8003(11) 0.042(4) Uani 1 1 d . .
H2 H 0.597550 0.332811 0.760007 0.050 Uiso 1 1 calc R .
C10 C 0.4505(13) 0.3942(11) 1.1673(12) 0.036(4) Uani 1 1 d . .
H10 H 0.381476 0.410210 1.204373 0.043 Uiso 1 1 calc R .
C33 C -0.2591(6) 0.7134(7) 1.0241(6) 0.032(3) Uani 1 1 d . .
C38 C -0.2419(5) 0.7064(7) 0.9309(6) 0.033(3) Uani 1 1 d G .
C37 C -0.3219(7) 0.7478(7) 0.8965(5) 0.026(3) Uani 1 1 d G .
C36 C -0.4190(6) 0.7963(7) 0.9554(6) 0.036(4) Uani 1 1 d G .
C35 C -0.4362(5) 0.8034(7) 1.0486(6) 0.043(4) Uani 1 1 d G .
H35 H -0.501224 0.835905 1.087946 0.051 Uiso 1 1 calc R .
C34 C -0.3563(7) 0.7620(7) 1.0829(5) 0.039(4) Uani 1 1 d G .
H34 H -0.367769 0.766735 1.145279 0.046 Uiso 1 1 calc R .
C50 C 0.2852(13) 0.2665(11) 0.6707(12) 0.040(4) Uani 1 1 d . .
C3 C 0.5182(14) 0.3815(13) 0.8894(13) 0.048(5) Uani 1 1 d . .
H3 H 0.573552 0.364176 0.909892 0.058 Uiso 1 1 calc R .
C49 C 0.3744(17) 0.1786(16) 0.6389(18) 0.076(7) Uani 1 1 d . .
H49A H 0.431543 0.193885 0.592575 0.115 Uiso 1 1 calc GR .
H49B H 0.354827 0.139049 0.613045 0.115 Uiso 1 1 calc GR .
H49C H 0.393759 0.146720 0.691011 0.115 Uiso 1 1 calc GR .
C61 C 0.0460(14) 0.8436(11) 0.9663(11) 0.039(4) Uani 1 1 d . .
H61 H 0.075205 0.889386 0.959652 0.047 Uiso 1 1 calc R .
C54 C 0.0537(15) 0.3484(16) 0.5383(14) 0.058(5) Uani 1 1 d . .
H54 H 0.117899 0.305634 0.509816 0.069 Uiso 1 1 calc R .
C53 C 0.0346(14) 0.3895(13) 0.6196(12) 0.043(4) Uani 1 1 d . .
C56 C -0.1175(15) 0.4344(17) 0.5429(16) 0.064(6) Uani 1 1 d . .
H56 H -0.168285 0.452115 0.516501 0.077 Uiso 1 1 calc R .
C60 C -0.0065(15) 0.8483(14) 0.9069(12) 0.050(5) Uani 1 1 d . .
C58 C -0.0627(14) 0.4498(14) 0.6644(15) 0.054(5) Uani 1 1 d . .
H58 H -0.076814 0.474883 0.720185 0.065 Uiso 1 1 calc R .
C25 C 0.3425(13) 0.6035(15) 0.4787(12) 0.051(5) Uani 1 1 d . .
H25 H 0.370087 0.635105 0.424235 0.062 Uiso 1 1 calc R .
C1 C 0.4486(13) 0.3899(12) 0.7712(12) 0.040(4) Uani 1 1 d . .
H1 H 0.459283 0.375365 0.711694 0.048 Uiso 1 1 calc R .
C27 C 0.2473(9) 0.9273(9) 0.3504(8) 0.049(5) Uani 1 1 d . .
C28 C 0.3537(9) 0.8997(8) 0.3110(9) 0.057(5) Uani 1 1 d G .
H28 H 0.393696 0.847931 0.335574 0.068 Uiso 1 1 calc R .
C29 C 0.4005(7) 0.9494(10) 0.2348(9) 0.074(7) Uani 1 1 d G .
H29 H 0.471714 0.930981 0.208421 0.089 Uiso 1 1 calc R .
C30 C 0.3408(11) 1.0268(9) 0.1980(8) 0.063(6) Uani 1 1 d G U
H30 H 0.372045 1.060098 0.147058 0.076 Uiso 1 1 calc R .
C31 C 0.2343(10) 1.0544(8) 0.2374(10) 0.067(6) Uani 1 1 d G U
H31 H 0.194356 1.106167 0.212849 0.080 Uiso 1 1 calc R .
C32 C 0.1876(7) 1.0047(9) 0.3136(10) 0.079(7) Uani 1 1 d G .
H32 H 0.116335 1.023118 0.340003 0.095 Uiso 1 1 calc R .
C14 C 0.6737(8) 0.2675(9) 1.2984(8) 0.053(5) Uani 1 1 d . U
H14 H 0.721999 0.239461 1.327386 0.063 Uiso 1 1 calc R .
C15 C 0.7050(6) 0.2949(8) 1.2049(8) 0.045(4) Uani 1 1 d G .
H15 H 0.774271 0.285274 1.171363 0.054 Uiso 1 1 calc R .
C16 C 0.6328(8) 0.3368(8) 1.1616(6) 0.051(5) Uani 1 1 d G .
H16 H 0.653731 0.355165 1.099052 0.061 Uiso 1 1 calc R .
C11 C 0.5292(7) 0.3512(8) 1.2118(7) 0.039(4) Uani 1 1 d G .
C12 C 0.4979(6) 0.3238(9) 1.3052(7) 0.051(5) Uani 1 1 d G .
H12 H 0.428646 0.333433 1.338786 0.061 Uiso 1 1 calc R .
C13 C 0.5701(9) 0.2819(9) 1.3486(6) 0.063(6) Uani 1 1 d G .
H13 H 0.549184 0.263541 1.411099 0.075 Uiso 1 1 calc R .
C17 C 0.1263(8) 0.6494(7) 0.7038(6) 0.042(4) Uani 1 1 d . .
C22 C 0.2168(8) 0.6051(6) 0.6340(8) 0.048(5) Uani 1 1 d G .
C21 C 0.2527(7) 0.6535(8) 0.5516(7) 0.045(4) Uani 1 1 d G .
C20 C 0.1980(9) 0.7462(7) 0.5389(6) 0.045(4) Uani 1 1 d G .
C19 C 0.1075(8) 0.7905(6) 0.6087(7) 0.047(4) Uani 1 1 d G .
H19 H 0.070964 0.852483 0.600189 0.056 Uiso 1 1 calc R .
C18 C 0.0717(7) 0.7421(7) 0.6911(6) 0.050(5) Uani 1 1 d G .
H18 H 0.011145 0.771713 0.737735 0.060 Uiso 1 1 calc R .
C26 C 0.1947(17) 0.8737(14) 0.4293(14) 0.056(5) Uani 1 1 d . .
H26 H 0.123684 0.895671 0.457799 0.067 Uiso 1 1 calc R .
C39 C -0.1252(14) 0.6494(11) 0.7879(11) 0.038(4) Uani 1 1 d . .
H39 H -0.058743 0.617039 0.751060 0.046 Uiso 1 1 calc R .
C57 C -0.1383(19) 0.4724(16) 0.6263(17) 0.072(7) Uani 1 1 d . .
H57 H -0.203363 0.513178 0.656210 0.086 Uiso 1 1 calc R .
C43 C -0.6531(7) 0.9595(6) 0.9067(8) 0.040(4) Uani 1 1 d . .
C48 C -0.7134(9) 1.0511(7) 0.9288(8) 0.046(4) Uani 1 1 d G .
H48 H -0.702991 1.081347 0.969315 0.056 Uiso 1 1 calc R .
C47 C -0.7892(8) 1.0975(6) 0.8904(9) 0.044(4) Uani 1 1 d G .
H47 H -0.829561 1.158808 0.905131 0.052 Uiso 1 1 calc R .
C46 C -0.8048(8) 1.0524(8) 0.8298(9) 0.054(5) Uani 1 1 d G .
H46 H -0.855490 1.083418 0.804107 0.065 Uiso 1 1 calc R .
C45 C -0.7445(10) 0.9608(8) 0.8078(8) 0.056(5) Uani 1 1 d G .
H45 H -0.754849 0.930566 0.767265 0.067 Uiso 1 1 calc R .
C44 C -0.6686(8) 0.9144(6) 0.8462(8) 0.047(4) Uani 1 1 d G .
H44 H -0.628278 0.853104 0.831448 0.057 Uiso 1 1 calc R .
C51 C 0.2063(17) 0.2910(13) 0.6341(15) 0.057(5) Uani 1 1 d . .
H51 H 0.214379 0.254070 0.588488 0.069 Uiso 1 1 calc R .
C23 C 0.3471(15) 0.4697(16) 0.5789(14) 0.057(5) Uani 1 1 d . U
H23 H 0.380522 0.407120 0.589055 0.069 Uiso 1 1 calc R .
C24 C 0.3880(15) 0.5090(14) 0.4890(13) 0.051(5) Uani 1 1 d . .
H24 H 0.441498 0.473468 0.440870 0.061 Uiso 1 1 calc R .
C55 C -0.0234(19) 0.3711(19) 0.4989(13) 0.074(7) Uani 1 1 d . .
H55 H -0.010952 0.344093 0.444642 0.089 Uiso 1 1 calc R .
C69 C -0.372(2) 0.869(2) 0.600(2) 0.110(12) Uani 1 1 d . .
N7 N -0.294(2) 0.813(2) 0.5786(19) 0.139(12) Uani 1 1 d . .
C70 C -0.471(2) 0.931(2) 0.628(2) 0.116(12) Uani 1 1 d . .
H70A H -0.485117 0.965820 0.574980 0.174 Uiso 1 1 calc GR .
H70B H -0.478260 0.972390 0.671587 0.174 Uiso 1 1 calc GR .
H70C H -0.518726 0.897118 0.657421 0.174 Uiso 1 1 calc GR .
H8 H -0.013(9) 0.463(9) 0.884(8) 0.01(3) Uiso 1 1 d D .

loop_
_atom_site_aniso_label
_atom_site_aniso_U_11
_atom_site_aniso_U_22
_atom_site_aniso_U_33
_atom_site_aniso_U_23
_atom_site_aniso_U_13
_atom_site_aniso_U_12
Gd2 0.0276(4) 0.0296(4) 0.0286(4) -0.0020(3) -0.0126(3) -0.0070(3)
Gd3 0.0270(4) 0.0337(5) 0.0270(4) -0.0044(3) -0.0104(3) -0.0060(3)
O1 0.023(5) 0.035(6) 0.033(6) -0.007(5) -0.008(5) -0.006(5)
O2 0.047(7) 0.038(6) 0.025(6) -0.003(5) -0.017(5) -0.005(5)
O3 0.021(5) 0.034(6) 0.032(6) -0.003(5) -0.010(4) -0.002(4)
O8 0.041(6) 0.034(6) 0.025(6) 0.000(4) -0.016(5) -0.018(5)
O7 0.039(6) 0.027(5) 0.033(6) -0.001(4) -0.014(5) -0.012(5)
O5 0.032(6) 0.047(7) 0.023(6) -0.017(5) 0.001(5) -0.006(5)
N5 0.032(7) 0.030(7) 0.023(6) 0.005(5) -0.010(5) -0.010(6)
O6 0.061(8) 0.039(7) 0.036(7) 0.000(5) -0.017(6) -0.017(6)
N3 0.027(7) 0.039(8) 0.049(9) 0.002(7) -0.008(7) -0.008(6)
O4 0.034(6) 0.052(7) 0.045(7) -0.017(6) -0.010(5) -0.011(6)
N1 0.022(7) 0.042(8) 0.037(8) -0.003(6) -0.010(6) -0.007(6)
N2 0.032(7) 0.039(8) 0.061(10) -0.013(7) -0.027(7) -0.011(6)
C40 0.037(9) 0.035(9) 0.046(10) -0.001(7) -0.025(8) -0.006(7)
C59 0.13(2) 0.060(14) 0.071(15) 0.022(12) -0.071(16) -0.041(14)
C5 0.028(8) 0.052(10) 0.038(9) -0.006(8) -0.015(7) -0.016(8)
C6 0.015(7) 0.029(8) 0.029(8) 0.003(6) 0.003(6) -0.006(6)
C7 0.037(9) 0.031(8) 0.044(10) 0.000(7) -0.029(8) -0.006(7)
C8 0.035(9) 0.041(9) 0.026(8) -0.003(7) -0.005(7) -0.011(7)
C9 0.033(9) 0.029(8) 0.047(10) -0.010(7) -0.013(8) -0.006(7)
C4 0.041(10) 0.049(10) 0.046(10) 0.011(8) -0.029(8) -0.016(8)
N4 0.047(9) 0.056(10) 0.045(9) 0.007(8) -0.016(7) -0.023(8)
C41 0.027(8) 0.040(9) 0.054(11) 0.004(8) -0.025(8) -0.015(7)
N6 0.040(8) 0.036(8) 0.043(8) 0.006(6) -0.018(7) -0.012(7)
C63 0.031(8) 0.042(9) 0.031(9) -0.008(7) -0.002(7) -0.009(7)
C68 0.049(11) 0.068(13) 0.052(12) -0.013(10) -0.019(9) -0.024(10)
C67 0.049(12) 0.078(15) 0.048(12) -0.002(10) -0.013(10) -0.027(11)
C66 0.045(11) 0.050(11) 0.082(15) 0.006(10) -0.046(11) -0.020(9)
C65 0.030(9) 0.060(12) 0.070(14) -0.008(11) -0.008(9) -0.019(9)
C64 0.054(12) 0.053(11) 0.048(11) -0.005(9) -0.013(9) -0.028(10)
C62 0.040(9) 0.036(9) 0.036(9) -0.006(7) -0.010(8) -0.014(8)
C42 0.039(9) 0.045(10) 0.024(8) 0.010(7) -0.012(7) -0.025(8)
C52 0.067(12) 0.035(9) 0.044(10) 0.000(8) -0.028(9) -0.020(9)
C2 0.027(8) 0.052(11) 0.028(9) -0.006(8) -0.003(7) 0.003(8)
C10 0.039(9) 0.039(9) 0.041(10) -0.002(7) -0.022(8) -0.018(8)
C33 0.025(8) 0.029(8) 0.042(9) -0.008(7) -0.012(7) -0.007(6)
C38 0.026(8) 0.031(8) 0.039(9) -0.006(7) -0.011(7) -0.005(7)
C37 0.022(7) 0.026(7) 0.021(7) -0.002(6) 0.003(6) -0.007(6)
C36 0.027(8) 0.028(8) 0.058(11) 0.003(7) -0.020(8) -0.010(7)
C35 0.039(10) 0.055(11) 0.030(9) -0.013(8) -0.008(8) -0.008(8)
C34 0.036(9) 0.025(8) 0.049(10) 0.000(7) -0.011(8) -0.008(7)
C50 0.044(10) 0.032(9) 0.035(9) -0.009(7) -0.005(8) -0.005(8)
C3 0.036(10) 0.045(10) 0.057(12) -0.013(9) -0.016(9) -0.002(8)
C49 0.062(14) 0.074(16) 0.092(18) -0.054(14) -0.026(13) 0.002(12)
C61 0.060(11) 0.034(9) 0.032(9) 0.010(7) -0.027(8) -0.019(8)
C54 0.042(11) 0.079(15) 0.044(11) -0.012(10) -0.015(9) -0.008(10)
C53 0.048(11) 0.052(11) 0.034(9) 0.009(8) -0.009(8) -0.032(9)
C56 0.043(11) 0.095(17) 0.069(14) -0.015(13) -0.035(11) -0.019(11)
C60 0.058(12) 0.052(11) 0.035(10) -0.014(8) -0.011(9) -0.012(9)
C58 0.038(10) 0.068(13) 0.063(13) -0.018(10) -0.027(10) -0.007(9)
C25 0.030(9) 0.079(15) 0.031(10) -0.014(9) 0.002(7) -0.010(9)
C1 0.041(10) 0.047(10) 0.029(9) -0.007(7) -0.008(7) -0.012(8)
C27 0.044(11) 0.055(12) 0.050(11) -0.009(9) -0.018(9) -0.013(9)
C28 0.052(12) 0.051(12) 0.065(14) -0.005(10) -0.024(11) -0.012(10)
C29 0.063(14) 0.073(15) 0.050(13) -0.022(11) 0.017(11) -0.010(12)
C30 0.068(9) 0.059(9) 0.058(9) 0.015(7) -0.012(7) -0.033(7)
C31 0.077(10) 0.049(8) 0.070(10) 0.014(7) -0.022(7) -0.026(7)
C32 0.075(17) 0.074(16) 0.078(17) 0.012(13) -0.024(14) -0.024(14)
C14 0.047(8) 0.061(9) 0.057(8) -0.006(7) -0.038(7) -0.003(6)
C15 0.033(9) 0.035(9) 0.068(13) -0.002(9) -0.020(9) -0.010(8)
C16 0.054(12) 0.059(12) 0.064(13) 0.013(10) -0.040(10) -0.032(10)
C11 0.038(9) 0.049(10) 0.035(9) -0.015(8) -0.014(8) -0.013(8)
C12 0.043(11) 0.048(11) 0.059(13) -0.007(9) -0.021(9) -0.008(9)
C13 0.060(13) 0.066(14) 0.059(13) -0.008(11) -0.032(11) -0.003(11)
C17 0.044(10) 0.057(11) 0.033(9) -0.002(8) -0.015(8) -0.026(9)
C22 0.051(11) 0.055(12) 0.043(11) -0.014(9) -0.009(9) -0.025(9)
C21 0.034(9) 0.055(11) 0.035(10) -0.002(8) -0.008(8) -0.006(8)
C20 0.055(11) 0.050(11) 0.039(10) -0.005(8) -0.016(9) -0.027(9)
C19 0.056(12) 0.045(10) 0.035(10) 0.004(8) -0.023(9) -0.007(9)
C18 0.066(13) 0.055(12) 0.049(11) 0.026(9) -0.041(10) -0.032(10)
C26 0.061(13) 0.055(13) 0.049(12) -0.009(10) -0.020(10) -0.012(10)
C39 0.051(10) 0.039(9) 0.031(9) -0.005(7) -0.029(8) -0.004(8)
C57 0.071(15) 0.072(15) 0.087(17) -0.011(13) -0.064(14) 0.001(12)
C43 0.018(8) 0.028(8) 0.063(12) 0.001(8) -0.012(8) -0.001(6)
C48 0.061(12) 0.024(8) 0.052(11) 0.001(8) -0.028(10) -0.004(8)
C47 0.035(9) 0.048(10) 0.049(11) -0.008(8) -0.022(8) -0.004(8)
C46 0.041(10) 0.048(11) 0.079(15) 0.016(10) -0.037(10) -0.012(9)
C45 0.058(12) 0.062(13) 0.067(13) -0.008(10) -0.049(11) -0.009(10)
C44 0.058(12) 0.049(11) 0.044(11) 0.003(8) -0.025(9) -0.023(9)
C51 0.076(14) 0.040(10) 0.062(13) -0.024(9) -0.037(12) -0.002(10)
C23 0.047(8) 0.072(9) 0.051(8) -0.004(7) -0.030(7) -0.004(7)
C24 0.055(12) 0.056(12) 0.037(10) -0.016(9) -0.009(9) -0.013(10)
C55 0.078(16) 0.11(2) 0.025(10) -0.021(11) -0.015(10) -0.022(15)
C69 0.052(16) 0.14(3) 0.09(2) -0.05(2) -0.014(15) 0.031(17)
N7 0.12(2) 0.16(3) 0.088(19) -0.054(19) -0.030(17) 0.03(2)
C70 0.061(17) 0.13(3) 0.10(2) -0.04(2) -0.005(16) 0.021(17)

loop_
_atom_type_symbol
_atom_type_description
_atom_type_scat_dispersion_real
_atom_type_scat_dispersion_imag
_atom_type_scat_source
C C 0.0033 0.0016 'International Tables Vol C Tables 4.2.6.8 and 6.1.1.4'
H H 0.0000 0.0000 'International Tables Vol C Tables 4.2.6.8 and 6.1.1.4'
Gd Gd -0.1653 3.9035 'International Tables Vol C Tables 4.2.6.8 and 6.1.1.4'
N N 0.0061 0.0033 'International Tables Vol C Tables 4.2.6.8 and 6.1.1.4'
O O 0.0106 0.0060 'International Tables Vol C Tables 4.2.6.8 and 6.1.1.4'

loop_
_geom_angle_atom_site_label_1
_geom_angle_atom_site_label_2
_geom_angle_atom_site_label_3
_geom_angle
_geom_angle_site_symmetry_1
_geom_angle_site_symmetry_3
Gd3 Gd2 Gd2 54.71(2) 2_567 2_567
Gd3 Gd2 Gd2 62.20(2) . 2_567
Gd3 Gd2 Gd3 116.91(2) . 2_567
O1 Gd2 Gd2 70.4(3) . 2_567
O1 Gd2 Gd3 41.0(2) . .
O1 Gd2 Gd3 111.0(3) . 2_567
O1 Gd2 O2 66.7(4) . .
O1 Gd2 O3 147.1(4) . .
O1 Gd2 O8 71.1(4) . .
O1 Gd2 O8 77.1(4) . 2_567
O1 Gd2 N5 137.3(4) . .
O2 Gd2 Gd2 101.0(3) . 2_567
O2 Gd2 Gd3 151.6(3) . 2_567
O2 Gd2 Gd3 41.8(2) . .
O2 Gd2 N5 75.3(4) . .
O3 Gd2 Gd2 85.1(2) . 2_567
O3 Gd2 Gd3 141.1(3) . .
O3 Gd2 Gd3 36.5(2) . 2_567
O3 Gd2 O2 141.9(4) . .
O3 Gd2 O8 101.1(4) . .
O3 Gd2 N5 66.7(4) . .
O8 Gd2 Gd2 34.8(2) . 2_567
O8 Gd2 Gd2 35.6(2) 2_567 2_567
O8 Gd2 Gd3 90.6(3) 2_567 .
O8 Gd2 Gd3 83.0(2) . 2_567
O8 Gd2 Gd3 33.9(3) 2_567 2_567
O8 Gd2 Gd3 40.0(3) . .
O8 Gd2 O2 69.3(4) . .
O8 Gd2 O2 132.4(4) 2_567 .
O8 Gd2 O3 70.3(4) 2_567 .
O8 Gd2 O8 70.4(4) 2_567 .
O8 Gd2 N5 78.0(4) . .
O8 Gd2 N5 119.2(4) 2_567 .
O7 Gd2 Gd2 111.1(2) . 2_567
O7 Gd2 Gd3 122.2(3) . .
O7 Gd2 Gd3 82.6(3) . 2_567
O7 Gd2 O1 81.5(4) . .
O7 Gd2 O2 123.3(4) . .
O7 Gd2 O3 87.6(4) . .
O7 Gd2 O8 141.8(3) . .
O7 Gd2 O8 78.0(3) . 2_567
O7 Gd2 N5 138.0(4) . .
O7 Gd2 O6 71.8(4) . .
N5 Gd2 Gd2 99.6(3) . 2_567
N5 Gd2 Gd3 93.3(3) . 2_567
N5 Gd2 Gd3 97.0(3) . .
O6 Gd2 Gd2 174.7(3) . 2_567
O6 Gd2 Gd3 120.5(3) . .
O6 Gd2 Gd3 122.4(3) . 2_567
O6 Gd2 O1 114.7(4) . .
O6 Gd2 O2 80.5(4) . .
O6 Gd2 O3 90.7(4) . .
O6 Gd2 O8 144.1(4) . .
O6 Gd2 O8 144.9(4) . 2_567
O6 Gd2 N5 75.8(4) . .
Gd2 Gd3 Gd2 63.09(2) . 2_567
O1 Gd3 Gd2 40.8(2) . .
O1 Gd3 Gd2 71.0(2) . 2_567
O1 Gd3 O2 67.7(3) . .
O1 Gd3 O3 79.0(4) . 2_567
O1 Gd3 N3 109.2(4) . .
O1 Gd3 N1 65.7(4) . .
O2 Gd3 Gd2 103.2(3) . 2_567
O2 Gd3 Gd2 43.3(3) . .
O2 Gd3 O3 135.3(3) . 2_567
O2 Gd3 N3 66.8(4) . .
O2 Gd3 N1 108.2(4) . .
O3 Gd3 Gd2 92.1(2) 2_567 .
O3 Gd3 Gd2 35.5(2) 2_567 2_567
O3 Gd3 N3 156.2(4) 2_567 .
O3 Gd3 N1 82.4(4) 2_567 .
O8 Gd3 Gd2 42.0(2) . .
O8 Gd3 Gd2 34.6(3) . 2_567
O8 Gd3 O1 72.6(3) . .
O8 Gd3 O2 72.0(4) . .
O8 Gd3 O3 70.1(3) . 2_567
O8 Gd3 N3 133.4(4) . .
O8 Gd3 N1 133.5(4) . .
O5 Gd3 Gd2 99.9(3) . .
O5 Gd3 Gd2 93.5(3) . 2_567
O5 Gd3 O1 140.7(3) . .
O5 Gd3 O2 82.0(4) . .
O5 Gd3 O3 109.5(4) . 2_567
O5 Gd3 O8 74.7(3) . .
O5 Gd3 N3 78.9(4) . .
O5 Gd3 N1 151.5(4) . .
N3 Gd3 Gd2 168.0(3) . 2_567
N3 Gd3 Gd2 108.8(3) . .
O4 Gd3 Gd2 170.2(3) . .
O4 Gd3 Gd2 108.6(3) . 2_567
O4 Gd3 O1 144.0(4) . .
O4 Gd3 O2 141.3(4) . .
O4 Gd3 O3 82.3(4) . 2_567
O4 Gd3 O8 128.3(4) . .
O4 Gd3 O5 74.7(4) . .
O4 Gd3 N3 78.5(5) . .
O4 Gd3 N1 81.7(4) . .
N1 Gd3 Gd2 105.6(3) . .
N1 Gd3 Gd2 109.2(3) . 2_567
N1 Gd3 N3 81.0(4) . .
Gd2 O1 Gd3 98.2(4) . .
C6 O1 Gd2 141.7(7) . .
C6 O1 Gd3 118.3(7) . .
Gd3 O2 Gd2 94.9(4) . .
C17 O2 Gd2 142.8(8) . .
C17 O2 Gd3 119.7(8) . .
Gd2 O3 Gd3 108.0(4) . 2_567
C33 O3 Gd2 117.8(7) . .
C33 O3 Gd3 127.8(7) . 2_567
Gd2 O8 Gd2 109.6(4) 2_567 .
Gd3 O8 Gd2 111.5(4) . 2_567
Gd3 O8 Gd2 98.0(4) . .
C62 O7 Gd2 133.3(10) . .
C52 O5 Gd3 136.3(11) . .
C38 N5 Gd2 112.8(7) . .
C39 N5 Gd2 127.9(11) . .
C39 N5 C38 118.3(12) . .
C60 O6 Gd2 134.2(12) . .
C22 N3 Gd3 115.4(9) . .
C23 N3 Gd3 128.1(13) . .
C23 N3 C22 116.5(15) . .
C50 O4 Gd3 134.6(11) . .
C5 N1 Gd3 110.8(8) . .
C1 N1 Gd3 126.8(11) . .
C1 N1 C5 119.7(12) . .
C10 N2 C9 119.0(13) . .
C41 C40 C39 118.0(16) . .
N1 C5 C6 118.7(8) . .
N1 C5 C4 121.3(8) . .
C6 C5 C4 120.0 . .
O1 C6 C5 117.5(7) . .
O1 C6 C7 122.4(7) . .
C7 C6 C5 120.0 . .
C6 C7 C8 120.0 . .
C9 C8 C7 120.0 . .
C8 C9 N2 122.2(8) . .
C8 C9 C4 120.0 . .
C4 C9 N2 117.6(8) . .
C5 C4 C3 117.8(10) . .
C9 C4 C5 120.0 . .
C9 C4 C3 121.8(9) . .
C26 N4 C20 120.2(16) . .
C40 C41 C37 120.1(13) . .
C42 N6 C36 119.2(13) . .
C68 C63 C64 120.0 . .
C68 C63 C62 119.1(9) . .
C64 C63 C62 120.8(9) . .
C63 C68 C67 120.0 . .
C66 C67 C68 120.0 . .
C67 C66 C65 120.0 . .
C66 C65 C64 120.0 . .
C65 C64 C63 120.0 . .
O7 C62 C63 116.2(13) . .
O7 C62 C61 124.8(15) . .
C61 C62 C63 118.9(14) . .
N6 C42 C43 124.3(14) . .
O5 C52 C53 116.2(16) . .
O5 C52 C51 122.2(16) . .
C51 C52 C53 121.5(16) . .
C3 C2 C1 120.0(15) . .
N2 C10 C11 121.9(15) . .
O3 C33 C38 119.7(7) . .
O3 C33 C34 120.2(7) . .
C38 C33 C34 120.0 . .
C33 C38 N5 117.3(8) . .
C37 C38 N5 122.6(8) . .
C37 C38 C33 120.0 . .
C38 C37 C41 116.6(9) . .
C38 C37 C36 120.0 . .
C36 C37 C41 123.4(8) . .
C37 C36 N6 116.5(8) . .
C35 C36 N6 123.5(8) . .
C35 C36 C37 120.0 . .
C34 C35 C36 120.0 . .
C35 C34 C33 120.0 . .
O4 C50 C49 114.9(16) . .
O4 C50 C51 126.8(16) . .
C51 C50 C49 118.3(16) . .
C2 C3 C4 118.0(15) . .
C62 C61 C60 123.4(17) . .
C53 C54 C55 120.6(19) . .
C54 C53 C52 121.5(17) . .
C58 C53 C52 118.9(16) . .
C58 C53 C54 119.6(17) . .
C55 C56 C57 121.4(18) . .
O6 C60 C59 116.7(16) . .
O6 C60 C61 124.7(17) . .
C61 C60 C59 118.5(17) . .
C57 C58 C53 120(2) . .
C24 C25 C21 120.3(17) . .
N1 C1 C2 122.7(15) . .
C28 C27 C32 120.0 . .
C28 C27 C26 121.5(12) . .
C32 C27 C26 118.5(12) . .
C27 C28 C29 120.0 . .
C30 C29 C28 120.0 . .
C31 C30 C29 120.0 . .
C30 C31 C32 120.0 . .
C31 C32 C27 120.0 . .
C15 C14 C13 120.0 . .
C14 C15 C16 120.0 . .
C11 C16 C15 120.0 . .
C16 C11 C10 121.4(10) . .
C16 C11 C12 120.0 . .
C12 C11 C10 118.6(10) . .
C13 C12 C11 120.0 . .
C12 C13 C14 120.0 . .
O2 C17 C22 120.4(8) . .
O2 C17 C18 119.5(8) . .
C22 C17 C18 120.0 . .
N3 C22 C17 117.6(9) . .
N3 C22 C21 122.4(9) . .
C21 C22 C17 120.0 . .
C22 C21 C25 118.3(11) . .
C22 C21 C20 120.0 . .
C20 C21 C25 121.5(11) . .
C21 C20 N4 117.3(10) . .
C19 C20 N4 122.0(10) . .
C19 C20 C21 120.0 . .
C20 C19 C18 120.0 . .
C19 C18 C17 120.0 . .
N4 C26 C27 119.3(18) . .
N5 C39 C40 124.4(17) . .
C58 C57 C56 120(2) . .
C48 C43 C42 119.7(9) . .
C48 C43 C44 120.0 . .
C44 C43 C42 120.1(9) . .
C43 C48 C47 120.0 . .
C46 C47 C48 120.0 . .
C47 C46 C45 120.0 . .
C44 C45 C46 120.0 . .
C45 C44 C43 120.0 . .
C50 C51 C52 124.4(16) . .
N3 C23 C24 127.0(19) . .
C25 C24 C23 115.1(18) . .
C56 C55 C54 118.2(18) . .
N7 C69 C70 175(5) . .

loop_
_geom_bond_atom_site_label_1
_geom_bond_atom_site_label_2
_geom_bond_distance
_geom_bond_site_symmetry_2
Gd2 Gd2 3.9104(15) 2_567
Gd2 Gd3 3.5791(11) .
Gd2 Gd3 3.8789(11) 2_567
Gd2 O1 2.365(10) .
Gd2 O2 2.463(11) .
Gd2 O3 2.370(10) .
Gd2 O8 2.369(10) 2_567
Gd2 O8 2.416(10) .
Gd2 O7 2.338(10) .
Gd2 N5 2.563(12) .
Gd2 O6 2.341(12) .
Gd3 O1 2.372(10) .
Gd3 O2 2.395(11) .
Gd3 O3 2.424(10) 2_567
Gd3 O8 2.325(11) .
Gd3 O5 2.320(11) .
Gd3 N3 2.559(14) .
Gd3 O4 2.283(11) .
Gd3 N1 2.558(12) .
O1 C6 1.356(12) .
O2 C17 1.380(13) .
O3 C33 1.378(11) .
O7 C62 1.284(19) .
O5 C52 1.29(2) .
N5 C38 1.395(14) .
N5 C39 1.301(19) .
O6 C60 1.29(2) .
N3 C22 1.380(16) .
N3 C23 1.32(2) .
O4 C50 1.28(2) .
N1 C5 1.377(15) .
N1 C1 1.33(2) .
N2 C9 1.462(14) .
N2 C10 1.28(2) .
C40 C41 1.38(2) .
C40 C39 1.40(2) .
C59 C60 1.55(3) .
C5 C6 1.3900 .
C5 C4 1.3900 .
C6 C7 1.3900 .
C7 C8 1.3900 .
C8 C9 1.3900 .
C9 C4 1.3900 .
C4 C3 1.462(19) .
N4 C20 1.466(16) .
N4 C26 1.27(2) .
C41 C37 1.437(18) .
N6 C42 1.27(2) .
N6 C36 1.451(15) .
C63 C68 1.3900 .
C63 C64 1.3900 .
C63 C62 1.506(18) .
C68 C67 1.3900 .
C67 C66 1.3900 .
C66 C65 1.3900 .
C65 C64 1.3900 .
C62 C61 1.37(2) .
C42 C43 1.480(17) .
C52 C53 1.50(2) .
C52 C51 1.41(3) .
C2 C3 1.38(2) .
C2 C1 1.39(2) .
C10 C11 1.481(17) .
C33 C38 1.3900 .
C33 C34 1.3900 .
C38 C37 1.3900 .
C37 C36 1.3900 .
C36 C35 1.3900 .
C35 C34 1.3900 .
C50 C49 1.51(3) .
C50 C51 1.40(3) .
C61 C60 1.40(2) .
C54 C53 1.40(3) .
C54 C55 1.41(3) .
C53 C58 1.39(3) .
C56 C57 1.39(3) .
C56 C55 1.37(3) .
C58 C57 1.38(3) .
C25 C21 1.437(19) .
C25 C24 1.38(3) .
C27 C28 1.3900 .
C27 C32 1.3900 .
C27 C26 1.48(2) .
C28 C29 1.3900 .
C29 C30 1.3900 .
C30 C31 1.3900 .
C31 C32 1.3900 .
C14 C15 1.3900 .
C14 C13 1.3900 .
C15 C16 1.3900 .
C16 C11 1.3900 .
C11 C12 1.3900 .
C12 C13 1.3900 .
C17 C22 1.3900 .
C17 C18 1.3900 .
C22 C21 1.3900 .
C21 C20 1.3900 .
C20 C19 1.3900 .
C19 C18 1.3900 .
C43 C48 1.3900 .
C43 C44 1.3900 .
C48 C47 1.3900 .
C47 C46 1.3900 .
C46 C45 1.3900 .
C45 C44 1.3900 .
C23 C24 1.42(3) .
C69 N7 1.13(3) .
C69 C70 1.38(3) .

loop_
_geom_torsion_atom_site_label_1
_geom_torsion_atom_site_label_2
_geom_torsion_atom_site_label_3
_geom_torsion_atom_site_label_4
_geom_torsion
_geom_torsion_site_symmetry_1
Gd2 O1 C6 C5 -175.5(9) .
Gd2 O1 C6 C7 7.8(17) .
Gd2 O2 C17 C22 153.1(10) .
Gd2 O2 C17 C18 -24.1(17) .
Gd2 O3 C33 C38 23.8(10) .
Gd2 O3 C33 C34 -160.8(5) .
Gd2 O7 C62 C63 -157.0(9) .
Gd2 O7 C62 C61 26(3) .
Gd2 N5 C38 C33 -12.4(10) .
Gd2 N5 C38 C37 166.0(5) .
Gd2 N5 C39 C40 -166.8(12) .
Gd2 O6 C60 C59 169.0(14) .
Gd2 O6 C60 C61 -10(3) .
Gd3 O1 C6 C5 24.3(10) .
Gd3 O1 C6 C7 -152.5(6) .
Gd3 O2 C17 C22 -3.0(12) .
Gd3 O2 C17 C18 179.8(6) .
Gd3 O3 C33 C38 -124.7(7) 2_567
Gd3 O3 C33 C34 50.8(11) 2_567
Gd3 O5 C52 C53 -170.5(10) .
Gd3 O5 C52 C51 12(3) .
Gd3 N3 C22 C17 -3.4(13) .
Gd3 N3 C22 C21 178.1(6) .
Gd3 N3 C23 C24 177.2(14) .
Gd3 O4 C50 C49 -176.4(15) .
Gd3 O4 C50 C51 5(3) .
Gd3 N1 C5 C6 -22.3(11) .
Gd3 N1 C5 C4 155.4(5) .
Gd3 N1 C1 C2 -157.9(13) .
O1 C6 C7 C8 176.6(10) .
O2 C17 C22 N3 4.3(13) .
O2 C17 C22 C21 -177.1(11) .
O2 C17 C18 C19 177.2(11) .
O3 C33 C38 N5 -6.2(11) .
O3 C33 C38 C37 175.4(10) .
O3 C33 C34 C35 -175.4(10) .
O7 C62 C61 C60 3(3) .
O5 C52 C53 C54 168.4(17) .
O5 C52 C53 C58 -14(2) .
O5 C52 C51 C50 -3(3) .
N5 C38 C37 C41 3.7(12) .
N5 C38 C37 C36 -178.3(11) .
N3 C22 C21 C25 2.8(14) .
N3 C22 C21 C20 178.5(13) .
N3 C23 C24 C25 5(3) .
O4 C50 C51 C52 -6(3) .
N1 C5 C6 O1 0.9(12) .
N1 C5 C6 C7 177.7(11) .
N1 C5 C4 C9 -177.6(12) .
N1 C5 C4 C3 9.0(14) .
N2 C9 C4 C5 174.3(11) .
N2 C9 C4 C3 -12.6(14) .
N2 C10 C11 C16 8.2(19) .
N2 C10 C11 C12 -170.8(12) .
C40 C41 C37 C38 -1.5(18) .
C40 C41 C37 C36 -179.4(12) .
C5 N1 C1 C2 2(2) .
C5 C6 C7 C8 0.0 .
C5 C4 C3 C2 -5(2) .
C6 C5 C4 C9 0.0 .
C6 C5 C4 C3 -173.4(12) .
C6 C7 C8 C9 0.0 .
C7 C8 C9 N2 -174.0(11) .
C7 C8 C9 C4 0.0 .
C8 C9 C4 C5 0.0 .
C8 C9 C4 C3 173.2(13) .
C9 N2 C10 C11 179.3(12) .
C9 C4 C3 C2 -178.7(13) .
C4 C5 C6 O1 -176.8(10) .
C4 C5 C6 C7 0.0 .
N4 C20 C19 C18 -169.9(12) .
C41 C40 C39 N5 1(3) .
C41 C37 C36 N6 -0.8(13) .
C41 C37 C36 C35 177.9(11) .
N6 C42 C43 C48 -168.4(13) .
N6 C42 C43 C44 7.0(19) .
N6 C36 C35 C34 178.6(11) .
C63 C68 C67 C66 0.0 .
C63 C62 C61 C60 -174.5(16) .
C68 C63 C64 C65 0.0 .
C68 C63 C62 O7 -32.8(17) .
C68 C63 C62 C61 144.6(14) .
C68 C67 C66 C65 0.0 .
C67 C66 C65 C64 0.0 .
C66 C65 C64 C63 0.0 .
C64 C63 C68 C67 0.0 .
C64 C63 C62 O7 146.0(12) .
C64 C63 C62 C61 -36.6(19) .
C62 C63 C68 C67 178.8(12) .
C62 C63 C64 C65 -178.8(12) .
C62 C61 C60 O6 -11(3) .
C62 C61 C60 C59 170.8(19) .
C42 N6 C36 C37 -145.0(12) .
C42 N6 C36 C35 36.4(17) .
C42 C43 C48 C47 175.4(12) .
C42 C43 C44 C45 -175.3(12) .
C52 C53 C58 C57 179(2) .
C10 N2 C9 C8 24.4(17) .
C10 N2 C9 C4 -149.7(12) .
C10 C11 C12 C13 179.0(12) .
C33 C38 C37 C41 -178.0(11) .
C33 C38 C37 C36 0.0 .
C38 N5 C39 C40 1(2) .
C38 C33 C34 C35 0.0 .
C38 C37 C36 N6 -178.7(10) .
C38 C37 C36 C35 0.0 .
C37 C36 C35 C34 0.0 .
C36 N6 C42 C43 -179.3(12) .
C36 C35 C34 C33 0.0 .
C34 C33 C38 N5 178.4(10) .
C34 C33 C38 C37 0.0 .
C3 C2 C1 N1 2(3) .
C49 C50 C51 C52 176(2) .
C54 C53 C58 C57 -3(3) .
C53 C52 C51 C50 180.0(18) .
C53 C54 C55 C56 0(4) .
C53 C58 C57 C56 0(4) .
C25 C21 C20 N4 -14.1(15) .
C25 C21 C20 C19 175.5(14) .
C1 N1 C5 C6 175.2(12) .
C1 N1 C5 C4 -7.2(18) .
C1 C2 C3 C4 0(3) .
C27 C28 C29 C30 0.0 .
C28 C27 C32 C31 0.0 .
C28 C27 C26 N4 -5(2) .
C28 C29 C30 C31 0.0 .
C29 C30 C31 C32 0.0 .
C30 C31 C32 C27 0.0 .
C32 C27 C28 C29 0.0 .
C32 C27 C26 N4 172.8(15) .
C14 C15 C16 C11 0.0 .
C15 C14 C13 C12 0.0 .
C15 C16 C11 C10 -179.0(12) .
C15 C16 C11 C12 0.0 .
C16 C11 C12 C13 0.0 .
C11 C12 C13 C14 0.0 .
C13 C14 C15 C16 0.0 .
C17 C22 C21 C25 -175.7(13) .
C17 C22 C21 C20 0.0 .
C22 N3 C23 C24 0(3) .
C22 C17 C18 C19 0.0 .
C22 C21 C20 N4 170.4(11) .
C22 C21 C20 C19 0.0 .
C21 C25 C24 C23 -7(3) .
C21 C20 C19 C18 0.0 .
C20 N4 C26 C27 176.4(14) .
C20 C19 C18 C17 0.0 .
C18 C17 C22 N3 -178.6(12) .
C18 C17 C22 C21 0.0 .
C26 N4 C20 C21 163.1(14) .
C26 N4 C20 C19 -27(2) .
C26 C27 C28 C29 177.5(15) .
C26 C27 C32 C31 -177.6(14) .
C39 N5 C38 C33 178.3(11) .
C39 N5 C38 C37 -3.4(17) .
C39 C40 C41 C37 -1(2) .
C57 C56 C55 C54 -3(4) .
C43 C48 C47 C46 0.0 .
C48 C43 C44 C45 0.0 .
C48 C47 C46 C45 0.0 .
C47 C46 C45 C44 0.0 .
C46 C45 C44 C43 0.0 .
C44 C43 C48 C47 0.0 .
C51 C52 C53 C54 -14(3) .
C51 C52 C53 C58 164(2) .
C23 N3 C22 C17 173.8(13) .
C23 N3 C22 C21 -4.7(19) .
C24 C25 C21 C22 3(2) .
C24 C25 C21 C20 -172.1(14) .
C55 C54 C53 C52 -179(2) .
C55 C54 C53 C58 3(3) .
C55 C56 C57 C58 3(4) .
